data_2220834
loop_
_publ_author_name
'Pu, Jia-Zhi'

_publ_section_title
;<i>catena</i>-Poly[[[triaqua(nitrato-\k^2^<i>O</i>,<i>O</i>')neodymium(III)]-bis(\m~2~-pyridinium-4-carboxylato-\k^2^<i>O</i>:<i>O</i>')]
 bis(perchlorate) monohydrate]
;
_journal_coeditor_code HY2175
_journal_issue 2
_journal_name_full 'Acta Crystallographica Section E'
_journal_page_first m146
_journal_page_last m147
_journal_paper_doi 10.1107/S1600536808043997
_journal_volume 65
_journal_year 2009
_chemical_formula_iupac '[Nd (N O3) (C6 H5 N O2)2 (H2 O)3] (Cl O4)2 , H2 O'
_chemical_formula_moiety 'C12 H16 N3 Nd O10 2+ , 2Cl O4 - , H2 O'
_chemical_formula_sum 'C12 H18 Cl2 N3 Nd O19'
_chemical_formula_weight 723.43
_chemical_name_systematic
;
<i>catena</i>-Poly[[[triaqua(nitrato-\k^2^<i>O</i>,<i>O</i>')neodymium(III)]-
bis(\m~2~-pyridinium-4-carboxylato-\k^2^<i>O</i>:<i>O</i>')] bis(perchlorate)
monohydrate]
;
_space_group_IT_number 2
_symmetry_cell_setting triclinic
_symmetry_space_group_name_Hall '-P 1'
_symmetry_space_group_name_H-M 'P -1'
_atom_sites_solution_hydrogens geom
_atom_sites_solution_primary direct
_atom_sites_solution_secondary difmap
_audit_creation_method SHELXL97
_cell_angle_alpha 81.6630(10)
_cell_angle_beta 79.6010(10)
_cell_angle_gamma 71.3340(10)
_cell_formula_units_Z 2
_cell_length_a 8.3962(7)
_cell_length_b 10.1119(8)
_cell_length_c 14.7229(12)
_cell_measurement_reflns_used 8000
_cell_measurement_temperature 273(2)
_cell_measurement_theta_max 26.00
_cell_measurement_theta_min 1.66
_cell_volume 1159.68(16)
_computing_cell_refinement 'SAINT (Bruker, 2007)'
_computing_data_collection 'APEX2 (Bruker, 2007)'
_computing_data_reduction 'SAINT (Bruker, 2007)'
_computing_molecular_graphics 'SHELXTL (Sheldrick, 2008)'
_computing_publication_material 'SHELXTL (Sheldrick, 2008)'
_computing_structure_refinement 'SHELXL97 (Sheldrick, 2008)'
_computing_structure_solution 'SHELXS97 (Sheldrick, 2008)'
_diffrn_ambient_temperature 273(2)
_diffrn_measured_fraction_theta_full 0.980
_diffrn_measured_fraction_theta_max 0.980
_diffrn_measurement_device_type 'Bruker APEXII CCD'
_diffrn_measurement_method '\f and \w'
_diffrn_radiation_monochromator graphite
_diffrn_radiation_source 'fine-focus sealed tube'
_diffrn_radiation_type MoK\a
_diffrn_radiation_wavelength 0.71073
_diffrn_reflns_av_R_equivalents 0.0168
_diffrn_reflns_av_sigmaI/netI 0.0280
_diffrn_reflns_limit_h_max 10
_diffrn_reflns_limit_h_min -7
_diffrn_reflns_limit_k_max 12
_diffrn_reflns_limit_k_min -11
_diffrn_reflns_limit_l_max 17
_diffrn_reflns_limit_l_min -16
_diffrn_reflns_number 5967
_diffrn_reflns_theta_full 25.20
_diffrn_reflns_theta_max 25.20
_diffrn_reflns_theta_min 2.14
_exptl_absorpt_coefficient_mu 2.566
_exptl_absorpt_correction_T_max 0.605
_exptl_absorpt_correction_T_min 0.459
_exptl_absorpt_correction_type multi-scan
_exptl_absorpt_process_details '(SADABS; Sheldrick, 1996)'
_exptl_crystal_colour colourless
_exptl_crystal_density_diffrn 2.072
_exptl_crystal_density_method 'not measured'
_exptl_crystal_description block
_exptl_crystal_F_000 714
_exptl_crystal_size_max 0.32
_exptl_crystal_size_mid 0.26
_exptl_crystal_size_min 0.20
_refine_diff_density_max 0.998
_refine_diff_density_min -1.110
_refine_ls_extinction_method none
_refine_ls_goodness_of_fit_ref 0.989
_refine_ls_hydrogen_treatment constr
_refine_ls_matrix_type full
_refine_ls_number_parameters 334
_refine_ls_number_reflns 4073
_refine_ls_number_restraints 12
_refine_ls_restrained_S_all 0.987
_refine_ls_R_factor_all 0.0300
_refine_ls_R_factor_gt 0.0289
_refine_ls_shift/su_max 0.001
_refine_ls_shift/su_mean 0.000
_refine_ls_structure_factor_coef Fsqd
_refine_ls_weighting_details 'calc w = 1/[\s^2^(Fo^2^)+(0.0448P)^2^+3.0364P] where P=(Fo^2^+2Fc^2^)/3'
_refine_ls_weighting_scheme calc
_refine_ls_wR_factor_gt 0.0757
_refine_ls_wR_factor_ref 0.0766
_reflns_number_gt 3923
_reflns_number_total 4073
_reflns_threshold_expression I>2\s(I)
_cod_data_source_file hy2175.cif
_cod_data_source_block I
_cod_database_code 2220834
_cod_database_fobs_code 2220834

loop_
_symmetry_equiv_pos_as_xyz
'x, y, z'
'-x, -y, -z'

loop_
_atom_site_type_symbol
_atom_site_label
_atom_site_fract_x
_atom_site_fract_y
_atom_site_fract_z
_atom_site_U_iso_or_equiv
_atom_site_adp_type
_atom_site_calc_flag
_atom_site_refinement_flags
_atom_site_occupancy
_atom_site_disorder_assembly
_atom_site_disorder_group
C C1 0.3296(5) 0.6208(4) 0.2806(3) 0.0285(8) Uani d . 1 . .
Cl Cl1 0.75800(16) 0.47280(12) 0.09482(8) 0.0430(3) Uani d . 1 . .
N N1 0.2205(6) 0.7323(4) 0.1159(3) 0.0493(11) Uani d . 1 . .
H H1 0.1879 0.7654 0.0628 0.059 Uiso calc R 1 . .
Nd Nd1 0.61497(2) 0.219206(19) 0.462773(12) 0.02175(9) Uani d . 1 . .
O O1 0.4362(4) 0.4217(3) 0.3801(2) 0.0329(6) Uani d . 1 . .
C C2 0.2041(6) 0.5822(5) 0.2522(3) 0.0432(11) Uani d . 1 . .
H H2 0.1574 0.5168 0.2886 0.052 Uiso calc R 1 . .
Cl Cl2 0.24041(16) 0.02494(12) 0.89509(8) 0.0416(3) Uani d . 1 . .
N N2 0.7879(5) -0.2315(4) 0.8926(2) 0.0364(8) Uani d . 1 . .
H H2A 0.8157 -0.2643 0.9467 0.044 Uiso calc R 1 . .
O O2 0.4255(4) 0.6291(3) 0.4190(2) 0.0406(7) Uani d . 1 . .
C C3 0.1495(7) 0.6428(6) 0.1687(4) 0.0557(14) Uani d . 1 . .
H H3 0.0624 0.6207 0.1494 0.067 Uiso calc R 1 . .
O O3 0.6604(4) 0.0616(3) 0.6047(2) 0.0374(7) Uani d . 1 . .
C C4 0.3394(7) 0.7728(5) 0.1414(3) 0.0440(11) Uani d . 1 . .
H H4 0.3859 0.8362 0.1025 0.053 Uiso calc R 1 . .
N N4 0.9277(5) 0.3174(4) 0.4383(3) 0.0388(9) Uani d . 1 . .
O O4 0.9213(4) 0.1992(3) 0.4802(3) 0.0451(8) Uani d . 1 . .
C C5 0.3937(6) 0.7207(5) 0.2256(3) 0.0380(10) Uani d . 1 . .
H H5 0.4729 0.7523 0.2456 0.046 Uiso calc R 1 . .
O O5 0.7969(4) 0.3949(3) 0.4069(2) 0.0455(8) Uani d . 1 . .
C C6 0.4021(5) 0.5516(4) 0.3681(3) 0.0247(8) Uani d . 1 . .
O O6 1.0567(5) 0.3518(5) 0.4292(3) 0.0688(12) Uani d . 1 . .
C C7 0.6913(5) -0.1202(4) 0.7252(3) 0.0246(8) Uani d . 1 . .
O O7 0.5371(4) -0.1017(3) 0.6025(2) 0.0350(7) Uani d . 1 . .
C C8 0.8138(6) -0.0818(5) 0.7579(3) 0.0336(9) Uani d . 1 . .
H H8 0.8628 -0.0169 0.7227 0.040 Uiso calc R 1 . .
O O8 0.8174(13) 0.4411(6) 0.1813(4) 0.152(4) Uani d . 1 . .
C C9 0.8617(6) -0.1400(5) 0.8421(3) 0.0380(10) Uani d . 1 . .
H H9 0.9450 -0.1164 0.8643 0.046 Uiso calc R 1 . .
O O9 0.8797(5) 0.3853(5) 0.0322(3) 0.0626(11) Uani d . 1 . .
C C10 0.6734(6) -0.2736(5) 0.8629(3) 0.0376(10) Uani d . 1 . .
H H10 0.6267 -0.3387 0.8995 0.045 Uiso calc R 1 . .
O O10 0.7386(6) 0.6160(4) 0.0700(3) 0.0720(13) Uani d . 1 . .
C C11 0.6248(6) -0.2203(4) 0.7777(3) 0.0329(9) Uani d . 1 . .
H H11 0.5475 -0.2513 0.7553 0.039 Uiso calc R 1 . .
O O11 0.6059(8) 0.4456(7) 0.1061(8) 0.177(5) Uani d . 1 . .
C C12 0.6247(5) -0.0482(4) 0.6362(3) 0.0256(8) Uani d . 1 . .
O O12 0.1848(15) 0.0322(7) 0.8114(4) 0.197(5) Uani d . 1 . .
O O13 0.1153(5) 0.1236(5) 0.9500(3) 0.0634(11) Uani d . 1 . .
O O14 0.2627(8) -0.1133(5) 0.9314(4) 0.108(2) Uani d . 1 . .
O O15 0.3841(9) 0.0555(9) 0.8782(10) 0.256(8) Uani d . 1 . .
O O1W 0.3147(4) 0.2628(4) 0.5492(2) 0.0426(7) Uani d D 1 . .
H H1W 0.2375 0.2900 0.5154 0.064 Uiso d RD 1 . .
H H2W 0.2927 0.3121 0.5938 0.064 Uiso d RD 1 . .
O O2W 0.8124(4) -0.0227(3) 0.4206(2) 0.0397(7) Uani d D 1 . .
H H4W 0.8961 -0.0633 0.4488 0.060 Uiso d RD 1 . .
H H3W 0.7594 -0.0782 0.4151 0.060 Uiso d RD 1 . .
O O3W 0.7472(4) 0.2088(3) 0.2962(2) 0.0430(8) Uani d D 1 . .
H H6W 0.7505 0.2762 0.2560 0.065 Uiso d RD 1 . .
H H5W 0.7699 0.1337 0.2717 0.065 Uiso d RD 1 . .
O O4W 0.2124(9) 0.3371(7) 0.7164(4) 0.123(2) Uani d D 1 . .
H H8W 0.2054 0.4183 0.7270 0.184 Uiso d RD 1 . .
H H7W 0.2016 0.2855 0.7659 0.184 Uiso d RD 1 . .

loop_
_atom_site_aniso_label
_atom_site_aniso_U_11
_atom_site_aniso_U_22
_atom_site_aniso_U_33
_atom_site_aniso_U_12
_atom_site_aniso_U_13
_atom_site_aniso_U_23
C1 0.033(2) 0.0229(19) 0.029(2) -0.0026(16) -0.0122(17) -0.0030(15)
Cl1 0.0593(7) 0.0339(6) 0.0312(5) -0.0140(5) 0.0023(5) 0.0009(4)
N1 0.065(3) 0.048(2) 0.035(2) -0.011(2) -0.029(2) 0.0090(18)
Nd1 0.02726(13) 0.01985(12) 0.02122(12) -0.00926(8) -0.01255(8) 0.00457(8)
O1 0.0427(17) 0.0241(14) 0.0348(15) -0.0086(12) -0.0216(13) 0.0045(12)
C2 0.050(3) 0.042(3) 0.044(3) -0.018(2) -0.024(2) 0.008(2)
Cl2 0.0524(7) 0.0347(6) 0.0369(6) -0.0145(5) -0.0004(5) -0.0050(4)
N2 0.041(2) 0.045(2) 0.0238(17) -0.0116(17) -0.0175(15) 0.0086(15)
O2 0.065(2) 0.0323(16) 0.0311(16) -0.0156(15) -0.0235(15) -0.0024(13)
C3 0.062(3) 0.066(4) 0.052(3) -0.028(3) -0.038(3) 0.011(3)
O3 0.058(2) 0.0298(15) 0.0322(15) -0.0202(14) -0.0244(14) 0.0116(12)
C4 0.062(3) 0.036(2) 0.030(2) -0.011(2) -0.012(2) 0.0079(19)
N4 0.034(2) 0.047(2) 0.040(2) -0.0181(17) -0.0146(16) 0.0039(17)
O4 0.0366(17) 0.0373(17) 0.064(2) -0.0136(14) -0.0242(16) 0.0137(16)
C5 0.049(3) 0.034(2) 0.032(2) -0.012(2) -0.0127(19) 0.0032(18)
O5 0.0405(18) 0.0414(18) 0.059(2) -0.0164(15) -0.0250(16) 0.0149(15)
C6 0.0240(19) 0.027(2) 0.0237(19) -0.0069(15) -0.0082(15) 0.0011(15)
O6 0.047(2) 0.089(3) 0.086(3) -0.046(2) -0.029(2) 0.029(2)
C7 0.0282(19) 0.0228(18) 0.0221(18) -0.0047(15) -0.0090(15) 0.0001(14)
O7 0.0481(18) 0.0371(16) 0.0299(15) -0.0207(14) -0.0227(13) 0.0041(12)
C8 0.038(2) 0.037(2) 0.032(2) -0.0184(19) -0.0124(18) 0.0051(17)
O8 0.310(11) 0.075(4) 0.046(3) -0.008(5) -0.060(4) -0.001(3)
C9 0.041(2) 0.046(3) 0.034(2) -0.018(2) -0.0219(19) 0.0064(19)
O9 0.056(2) 0.070(3) 0.056(2) -0.003(2) -0.0086(19) -0.027(2)
C10 0.046(3) 0.037(2) 0.031(2) -0.018(2) -0.0105(19) 0.0115(18)
O10 0.101(3) 0.041(2) 0.057(2) -0.016(2) 0.005(2) 0.0161(18)
C11 0.038(2) 0.034(2) 0.031(2) -0.0159(18) -0.0149(18) 0.0057(17)
O11 0.071(4) 0.115(5) 0.352(13) -0.052(4) 0.074(6) -0.117(7)
C12 0.030(2) 0.0241(19) 0.0229(18) -0.0074(16) -0.0102(15) 0.0022(15)
O12 0.367(14) 0.100(5) 0.062(3) 0.058(6) -0.084(6) -0.037(3)
O13 0.056(2) 0.072(3) 0.058(2) 0.002(2) -0.0162(19) -0.030(2)
O14 0.131(5) 0.053(3) 0.093(4) 0.002(3) 0.023(3) 0.027(3)
O15 0.085(5) 0.160(7) 0.55(2) -0.082(5) 0.127(8) -0.224(11)
O1W 0.0390(17) 0.058(2) 0.0377(17) -0.0217(15) -0.0107(14) -0.0038(15)
O2W 0.0407(17) 0.0286(15) 0.0522(19) -0.0082(13) -0.0218(15) 0.0024(13)
O3W 0.056(2) 0.0402(18) 0.0296(16) -0.0151(15) -0.0006(14) 0.0030(13)
O4W 0.143(6) 0.133(6) 0.088(4) -0.048(5) 0.007(4) -0.009(4)

loop_
_atom_type_symbol
_atom_type_description
_atom_type_scat_dispersion_real
_atom_type_scat_dispersion_imag
_atom_type_scat_source
C C 0.0033 0.0016 'International Tables Vol C Tables 4.2.6.8 and 6.1.1.4'
H H 0.0000 0.0000 'International Tables Vol C Tables 4.2.6.8 and 6.1.1.4'
Cl Cl 0.1484 0.1585 'International Tables Vol C Tables 4.2.6.8 and 6.1.1.4'
N N 0.0061 0.0033 'International Tables Vol C Tables 4.2.6.8 and 6.1.1.4'
Nd Nd -0.1943 3.0179 'International Tables Vol C Tables 4.2.6.8 and 6.1.1.4'
O O 0.0106 0.0060 'International Tables Vol C Tables 4.2.6.8 and 6.1.1.4'

loop_
_geom_angle_atom_site_label_1
_geom_angle_atom_site_label_2
_geom_angle_atom_site_label_3
_geom_angle_site_symmetry_1
_geom_angle_site_symmetry_3
_geom_angle
_geom_angle_publ_flag
C2 C1 C5 . . 119.2(4) ?
C2 C1 C6 . . 120.9(4) ?
C5 C1 C6 . . 119.9(4) ?
O11 Cl1 O10 . . 111.3(4) ?
O11 Cl1 O8 . . 107.8(6) ?
O10 Cl1 O8 . . 106.1(3) ?
O11 Cl1 O9 . . 110.7(4) ?
O10 Cl1 O9 . . 113.1(3) ?
O8 Cl1 O9 . . 107.4(4) ?
C4 N1 C3 . . 122.6(4) ?
C4 N1 H1 . . 118.7 ?
C3 N1 H1 . . 118.7 ?
O7 Nd1 O2 2_656 2_666 140.53(12) ?
O7 Nd1 O1 2_656 . 81.57(10) ?
O2 Nd1 O1 2_666 . 85.82(10) ?
O7 Nd1 O3 2_656 . 97.66(10) ?
O2 Nd1 O3 2_666 . 75.38(10) ?
O1 Nd1 O3 . . 149.37(11) ?
O7 Nd1 O3W 2_656 . 75.54(11) ?
O2 Nd1 O3W 2_666 . 136.17(11) ?
O1 Nd1 O3W . . 74.83(10) ?
O3 Nd1 O3W . . 134.93(11) ?
O7 Nd1 O1W 2_656 . 69.63(11) ?
O2 Nd1 O1W 2_666 . 70.93(11) ?
O1 Nd1 O1W . . 73.20(11) ?
O3 Nd1 O1W . . 77.83(11) ?
O3W Nd1 O1W . . 135.33(11) ?
O7 Nd1 O2W 2_656 . 70.39(10) ?
O2 Nd1 O2W 2_666 . 137.28(10) ?
O1 Nd1 O2W . . 135.29(10) ?
O3 Nd1 O2W . . 70.71(10) ?
O3W Nd1 O2W . . 65.02(10) ?
O1W Nd1 O2W . . 124.20(11) ?
O7 Nd1 O4 2_656 . 139.99(11) ?
O2 Nd1 O4 2_666 . 77.38(12) ?
O1 Nd1 O4 . . 122.18(10) ?
O3 Nd1 O4 . . 77.44(10) ?
O3W Nd1 O4 . . 80.43(12) ?
O1W Nd1 O4 . . 143.71(11) ?
O2W Nd1 O4 . . 70.58(10) ?
O7 Nd1 O5 2_656 . 138.71(10) ?
O2 Nd1 O5 2_666 . 70.41(12) ?
O1 Nd1 O5 . . 73.54(10) ?
O3 Nd1 O5 . . 120.41(10) ?
O3W Nd1 O5 . . 66.52(11) ?
O1W Nd1 O5 . . 130.00(11) ?
O2W Nd1 O5 . . 105.70(11) ?
O4 Nd1 O5 . . 48.66(10) ?
C6 O1 Nd1 . . 140.8(3) ?
C3 C2 C1 . . 118.4(5) ?
C3 C2 H2 . . 120.8 ?
C1 C2 H2 . . 120.8 ?
O15 Cl2 O12 . . 107.9(8) ?
O15 Cl2 O14 . . 111.9(6) ?
O12 Cl2 O14 . . 104.1(5) ?
O15 Cl2 O13 . . 110.6(4) ?
O12 Cl2 O13 . . 108.2(4) ?
O14 Cl2 O13 . . 113.7(3) ?
C10 N2 C9 . . 122.9(4) ?
C10 N2 H2A . . 118.6 ?
C9 N2 H2A . . 118.6 ?
C6 O2 Nd1 . 2_666 162.7(3) ?
N1 C3 C2 . . 120.4(5) ?
N1 C3 H3 . . 119.8 ?
C2 C3 H3 . . 119.8 ?
C12 O3 Nd1 . . 134.0(3) ?
N1 C4 C5 . . 119.6(5) ?
N1 C4 H4 . . 120.2 ?
C5 C4 H4 . . 120.2 ?
O6 N4 O5 . . 122.0(4) ?
O6 N4 O4 . . 121.0(4) ?
O5 N4 O4 . . 117.0(4) ?
N4 O4 Nd1 . . 98.8(2) ?
C4 C5 C1 . . 119.5(4) ?
C4 C5 H5 . . 120.2 ?
C1 C5 H5 . . 120.2 ?
N4 O5 Nd1 . . 95.6(2) ?
O2 C6 O1 . . 127.0(4) ?
O2 C6 C1 . . 116.9(3) ?
O1 C6 C1 . . 116.1(3) ?
C11 C7 C8 . . 119.0(4) ?
C11 C7 C12 . . 120.4(4) ?
C8 C7 C12 . . 120.5(3) ?
C9 C8 C7 . . 119.4(4) ?
C9 C8 H8 . . 120.3 ?
C7 C8 H8 . . 120.3 ?
N2 C9 C8 . . 119.5(4) ?
N2 C9 H9 . . 120.2 ?
C8 C9 H9 . . 120.2 ?
N2 C10 C11 . . 119.5(4) ?
N2 C10 H10 . . 120.3 ?
C11 C10 H10 . . 120.3 ?
C10 C11 C7 . . 119.6(4) ?
C10 C11 H11 . . 120.2 ?
C7 C11 H11 . . 120.2 ?
O7 C12 O3 . . 126.1(3) ?
O7 C12 C7 . . 117.5(3) ?
O3 C12 C7 . . 116.4(3) ?
Nd1 O1W H1W . . 115.1 ?
Nd1 O1W H2W . . 114.5 ?
H1W O1W H2W . . 111.6 ?
Nd1 O2W H4W . . 120.0 ?
Nd1 O2W H3W . . 112.9 ?
H4W O2W H3W . . 111.4 ?
Nd1 O3W H6W . . 127.8 ?
Nd1 O3W H5W . . 119.0 ?
H6W O3W H5W . . 111.3 ?
H8W O4W H7W . . 111.5 ?

loop_
_geom_bond_atom_site_label_1
_geom_bond_atom_site_label_2
_geom_bond_site_symmetry_2
_geom_bond_distance
_geom_bond_publ_flag
C1 C2 . 1.382(6) ?
C1 C5 . 1.385(6) ?
C1 C6 . 1.506(5) ?
Cl1 O11 . 1.367(6) ?
Cl1 O10 . 1.405(4) ?
Cl1 O8 . 1.408(6) ?
Cl1 O9 . 1.413(4) ?
N1 C4 . 1.321(7) ?
N1 C3 . 1.324(7) ?
N1 H1 . 0.8600 ?
Nd1 O1 . 2.428(3) y
Nd1 O2 2_666 2.392(3) y
Nd1 O3 . 2.446(3) y
Nd1 O4 . 2.571(3) y
Nd1 O5 . 2.651(3) y
Nd1 O7 2_656 2.390(3) y
Nd1 O1W . 2.542(3) y
Nd1 O2W . 2.567(3) y
Nd1 O3W . 2.505(3) y
O1 C6 . 1.245(5) ?
C2 C3 . 1.379(7) ?
C2 H2 . 0.9300 ?
Cl2 O15 . 1.311(6) ?
Cl2 O12 . 1.379(6) ?
Cl2 O14 . 1.388(5) ?
Cl2 O13 . 1.417(4) ?
N2 C10 . 1.329(6) ?
N2 C9 . 1.339(6) ?
N2 H2A . 0.8600 ?
O2 C6 . 1.240(5) ?
O2 Nd1 2_666 2.392(3) ?
C3 H3 . 0.9300 ?
O3 C12 . 1.245(5) ?
C4 C5 . 1.372(6) ?
C4 H4 . 0.9300 ?
N4 O6 . 1.220(5) ?
N4 O5 . 1.250(5) ?
N4 O4 . 1.275(5) ?
C5 H5 . 0.9300 ?
C7 C11 . 1.383(6) ?
C7 C8 . 1.389(6) ?
C7 C12 . 1.512(5) ?
C8 C9 . 1.365(6) ?
C8 H8 . 0.9300 ?
C9 H9 . 0.9300 ?
C10 C11 . 1.371(6) ?
C10 H10 . 0.9300 ?
C11 H11 . 0.9300 ?
C12 O7 . 1.242(5) ?
O1W H1W . 0.8400 ?
O1W H2W . 0.8400 ?
O2W H4W . 0.8400 ?
O2W H3W . 0.8400 ?
O3W H6W . 0.8400 ?
O3W H5W . 0.8400 ?
O4W H8W . 0.8400 ?
O4W H7W . 0.8400 ?

loop_
_geom_hbond_atom_site_label_D
_geom_hbond_atom_site_label_H
_geom_hbond_atom_site_label_A
_geom_hbond_site_symmetry_A
_geom_hbond_distance_DH
_geom_hbond_distance_HA
_geom_hbond_distance_DA
_geom_hbond_angle_DHA
_geom_hbond_publ_flag
O4W H7W O12 . 0.84 2.59 3.256(11) 136 y
O4W H8W O5 2_666 0.84 2.52 3.023(8) 119 y
O4W H8W O8 2_666 0.84 2.04 2.801(9) 150 y
O3W H5W O12 2_656 0.84 2.11 2.945(7) 170 y
O3W H6W O8 . 0.84 2.04 2.846(8) 162 y
O2W H3W O1W 2_656 0.84 2.12 2.900(5) 154 y
O2W H4W O4 2_756 0.84 2.04 2.861(4) 167 y
O1W H2W O4W . 0.84 1.83 2.593(7) 150 y
O1W H1W O6 1_455 0.84 2.04 2.880(5) 178 y
N2 H2A O9 2_756 0.86 2.51 3.045(5) 121 y
N2 H2A O13 2_657 0.86 2.48 3.033(5) 123 y
N2 H2A O10 1_546 0.86 2.15 2.868(5) 141 y
N1 H1 O13 2_566 0.86 2.46 2.994(6) 121 y
N1 H1 O9 2_665 0.86 2.46 2.988(6) 120 y
N1 H1 O14 1_564 0.86 2.24 2.953(6) 140 y
